data_7244720
loop_
_publ_author_name
'Wang, Chao'
'Chen, Ning'
'Kong, Fangong'
'Wang, Shoujuan'

_publ_section_title
;
 A family of oxime-based titanium-oxo clusters: synthesis, structures, and
 photoelectric responses
;
_journal_name_full CrystEngComm
_journal_paper_doi 10.1039/D2CE00195K
_journal_year 2022
_chemical_formula_moiety 'C42 H30 N6 O12 Ti3, 2(C H2 Cl2)'
_chemical_formula_sum 'C44 H34 Cl4 N6 O12 Ti3'
_chemical_formula_weight 1124.27
_space_group_crystal_system triclinic
_space_group_IT_number 2
_space_group_name_Hall '-P 1'
_space_group_name_H-M_alt 'P -1'
_atom_sites_solution_hydrogens geom
_atom_sites_solution_primary iterative
_audit_creation_date 2021-02-09
_audit_creation_method
;
Olex2 1.3
(compiled 2020.11.12 svn.r5f609507 for OlexSys, GUI svn.r6226)
;
_audit_update_record
;
2021-06-22 deposited with the CCDC.	2022-04-04 downloaded from the CCDC.
;
_cell_angle_alpha 79.464(5)
_cell_angle_beta 74.926(4)
_cell_angle_gamma 64.319(6)
_cell_formula_units_Z 1
_cell_length_a 9.2333(5)
_cell_length_b 10.1635(8)
_cell_length_c 14.3186(5)
_cell_measurement_reflns_used 4108
_cell_measurement_temperature 297
_cell_measurement_theta_max 71.0090
_cell_measurement_theta_min 5.4550
_cell_volume 1165.49(13)
_computing_cell_refinement 'CrysAlisPro 1.171.40.53 (Rigaku OD, 2019)'
_computing_data_collection 'CrysAlisPro 1.171.40.53 (Rigaku OD, 2019)'
_computing_data_reduction 'CrysAlisPro 1.171.40.53 (Rigaku OD, 2019)'
_computing_molecular_graphics 'Olex2 1.3 (Dolomanov et al., 2009)'
_computing_publication_material 'Olex2 1.3 (Dolomanov et al., 2009)'
_computing_structure_refinement 'SHELXL 2018/3 (Sheldrick, 2015)'
_computing_structure_solution 'olex2.solve 1.3 (Bourhis et al., 2015)'
_diffrn_ambient_temperature 297
_diffrn_detector 'CCD plate'
_diffrn_detector_area_resol_mean 8.1281
_diffrn_detector_type Eos
_diffrn_measured_fraction_theta_full 0.982
_diffrn_measured_fraction_theta_max 0.960
_diffrn_measurement_details
;
List of Runs (angles in degrees, time in seconds):

  # Type    Start    End  Width  t~exp~   \w     \q     \k     \f   Frames
#--------------------------------------------------------------------------
  1  \w     -4.00  21.00   1.00    5.00    --    0.00 -99.00-150.00   25
  2  \w     -4.00  22.00   1.00    5.00    --    0.00 -99.00 -60.00   26
  3  \w     32.00  64.00   1.00    5.00    --    0.00  77.00-120.00   32
  4  \w    -30.00  -3.00   1.00    5.00    --    0.00  77.00-120.00   27
  5  \w    -69.00 -34.00   1.00    5.00    --    0.00 178.00 -30.00   35
  6  \w     -9.00  76.00   1.00   19.00    --   54.63 -77.00  90.00   85
  7  \w     46.00 117.00   1.00   19.00    --   54.63  57.00 -60.00   71
  8  \w     24.00 113.00   1.00   19.00    --   54.63  19.00 -90.00   89
  9  \w     24.00  94.00   1.00   19.00    --   54.63 -99.00-120.00   70
 10  \w     44.00  94.00   1.00   19.00    --   54.63  57.00-180.00   50
 11  \w     -4.00  74.00   1.00   19.00    --   54.63 -57.00 -30.00   78
 12  \w     42.00 100.00   1.00   19.00    --  109.26-111.00-120.00   58
 13  \w     38.00  64.00   1.00   19.00    --  109.26-111.00 -90.00   26
 14  \w     43.00 116.00   1.00   19.00    --  109.26 -63.00  30.00   73
 15  \w     36.00 137.00   1.00   19.00    --  109.26 -25.00 150.00  101
 16  \w     40.00 130.00   1.00   19.00    --  109.26 -50.00-120.00   90
 17  \w     70.00 115.00   1.00   19.00    --  109.26 -37.00  60.00   45
 18  \w     42.00 144.00   1.00   19.00    --  109.26 -91.00 -90.00  102
 19  \w     66.00  92.00   1.00   19.00    --  109.26 178.00-180.00   26
 20  \w     49.00 141.00   1.00   19.00    --  109.26 -25.00 -60.00   92
 21  \w     58.00 113.00   1.00   19.00    --  109.26-111.00  60.00   55
 22  \w     89.00 167.00   1.00   19.00    --  109.26  63.00 -30.00   78
 23  \w     88.00 148.00   1.00   19.00    --  109.26  50.00 120.00   60
 24  \w     96.00 149.00   1.00   19.00    --  109.26 178.00 -90.00   53
 25  \w    104.00 129.00   1.00   19.00    --  109.26  63.00  30.00   25
;
_diffrn_measurement_device 'four-circle diffractometer'
_diffrn_measurement_device_type 'Xcalibur, Eos, Gemini'
_diffrn_measurement_method '\w scans'
_diffrn_orient_matrix_type 'CrysAlisPro convention (1999,Acta A55,543-557)'
_diffrn_orient_matrix_UB_11 -0.1056399000
_diffrn_orient_matrix_UB_12 -0.0894768000
_diffrn_orient_matrix_UB_13 0.0258518000
_diffrn_orient_matrix_UB_21 0.1329272000
_diffrn_orient_matrix_UB_22 -0.1243181000
_diffrn_orient_matrix_UB_23 0.0489383000
_diffrn_orient_matrix_UB_31 -0.0832824000
_diffrn_orient_matrix_UB_32 0.0707967000
_diffrn_orient_matrix_UB_33 0.0971270000
_diffrn_radiation_monochromator graphite
_diffrn_radiation_probe x-ray
_diffrn_radiation_type 'Cu K\a'
_diffrn_radiation_wavelength 1.54184
_diffrn_reflns_av_R_equivalents 0.0445
_diffrn_reflns_av_unetI/netI 0.0453
_diffrn_reflns_Laue_measured_fraction_full 0.982
_diffrn_reflns_Laue_measured_fraction_max 0.960
_diffrn_reflns_limit_h_max 11
_diffrn_reflns_limit_h_min -11
_diffrn_reflns_limit_k_max 12
_diffrn_reflns_limit_k_min -10
_diffrn_reflns_limit_l_max 17
_diffrn_reflns_limit_l_min -16
_diffrn_reflns_number 7342
_diffrn_reflns_point_group_measured_fraction_full 0.982
_diffrn_reflns_point_group_measured_fraction_max 0.960
_diffrn_reflns_theta_full 67.684
_diffrn_reflns_theta_max 71.178
_diffrn_reflns_theta_min 5.430
_diffrn_source 'fine-focus sealed X-ray tube'
_diffrn_source_type 'Enhance (Cu) X-ray Source'
_exptl_absorpt_coefficient_mu 6.978
_exptl_absorpt_correction_T_max 1.00000
_exptl_absorpt_correction_T_min 0.64375
_exptl_absorpt_correction_type multi-scan
_exptl_absorpt_process_details
;
CrysAlisPro 1.171.40.53 (Rigaku Oxford Diffraction, 2019)
Empirical absorption correction using spherical harmonics,
 implemented in SCALE3 ABSPACK scaling algorithm.
;
_exptl_crystal_colour yellow
_exptl_crystal_colour_primary yellow
_exptl_crystal_density_diffrn 1.602
_exptl_crystal_description block
_exptl_crystal_F_000 570
_exptl_crystal_size_max 0.8
_exptl_crystal_size_mid 0.6
_exptl_crystal_size_min 0.4
_refine_diff_density_max 1.961
_refine_diff_density_min -1.302
_refine_diff_density_rms 0.135
_refine_ls_extinction_method none
_refine_ls_goodness_of_fit_ref 1.064
_refine_ls_hydrogen_treatment constr
_refine_ls_matrix_type full
_refine_ls_number_parameters 313
_refine_ls_number_reflns 4349
_refine_ls_number_restraints 25
_refine_ls_restrained_S_all 1.085
_refine_ls_R_factor_all 0.0757
_refine_ls_R_factor_gt 0.0679
_refine_ls_shift/su_max 0.001
_refine_ls_shift/su_mean 0.000
_refine_ls_structure_factor_coef Fsqd
_refine_ls_weighting_details 'w=1/[\s^2^(Fo^2^)+(0.1619P)^2^+1.6622P] where P=(Fo^2^+2Fc^2^)/3'
_refine_ls_weighting_scheme calc
_refine_ls_wR_factor_gt 0.2090
_refine_ls_wR_factor_ref 0.2304
_reflns_Friedel_coverage 0.000
_reflns_number_gt 3945
_reflns_number_total 4349
_reflns_threshold_expression 'I > 2\s(I)'
_cod_data_source_file d2ce00195k2.cif
_cod_data_source_block cluster-2
_cod_database_code 7244720
_shelx_shelxl_version_number 2018/3
_shelx_space_group_comment
;
The symmetry employed for this shelxl refinement is uniquely defined
by the following loop, which should always be used as a source of
symmetry information in preference to the above space-group names.
They are only intended as comments.
;
_reflns_odcompleteness_completeness 98.68
_reflns_odcompleteness_iscentric 1
_reflns_odcompleteness_theta 66.97
_olex2_refinement_description
;
1. Fixed Uiso
 At 1.2 times of:
  All C(H) groups, All C(H,H) groups
2. Uiso/Uaniso restraints and constraints
Uanis(Cl2) \\sim Ueq, Uanis(C19) \\sim Ueq, Uanis(Cl1) \\sim Ueq: with sigma of
0.01 and sigma for terminal atoms of 0.02
3. Rigid body (RIGU) restrains
 Cl1, Cl2, C19
 with sigma for 1-2 distances of 0.004 and sigma for 1-3 distances of 0.004
4.a Secondary CH2 refined with riding coordinates:
 C19(H19A,H19B)
4.b Aromatic/amide H refined with riding coordinates:
 C1(H1), C2(H2), C3(H3), C4(H4), C5(H5), C6(H6), C9(H9), C13(H13), C14(H14),
 C15(H15), C16(H16), C17(H17), C18(H18), C21(H21), C22(H22)
;
_olex2_submission_special_instructions 'No special instructions were received'
_oxdiff_exptl_absorpt_empirical_details
;
Empirical correction (ABSPACK) includes:
- Absorption correction using spherical harmonics
- Frame scaling
;
_oxdiff_exptl_absorpt_empirical_full_max 1.636
_oxdiff_exptl_absorpt_empirical_full_min 0.696

loop_
_space_group_symop_operation_xyz
'x, y, z'
'-x, -y, -z'

loop_
_atom_site_label
_atom_site_type_symbol
_atom_site_fract_x
_atom_site_fract_y
_atom_site_fract_z
_atom_site_U_iso_or_equiv
_atom_site_adp_type
_atom_site_occupancy
_atom_site_site_symmetry_order
_atom_site_calc_flag
_atom_site_refinement_flags_posn
_atom_site_refinement_flags_adp
_atom_site_refinement_flags_occupancy
_atom_site_disorder_assembly
_atom_site_disorder_group
Ti1 Ti 0.50517(8) 0.40559(7) 0.26706(4) 0.0244(3) Uani 1 1 d . . . . .
Ti2 Ti 0.500000 0.500000 0.000000 0.0290(3) Uani 1 2 d S . P . .
O1 O 0.3180(4) 0.5922(3) 0.10448(19) 0.0331(6) Uani 1 1 d . . . . .
O2 O 0.4521(4) 0.5515(3) 0.34742(19) 0.0305(6) Uani 1 1 d . . . . .
O3 O 0.6982(4) 0.2764(3) 0.3043(2) 0.0356(7) Uani 1 1 d . . . . .
O4 O 0.5293(4) 0.3096(3) 0.0706(2) 0.0346(7) Uani 1 1 d . . . . .
O5 O 0.3682(4) 0.3207(3) 0.3433(2) 0.0339(6) Uani 1 1 d . . . . .
O6 O 0.6495(4) 0.5158(3) 0.06713(19) 0.0329(6) Uani 1 1 d . . . . .
N1 N 0.5926(4) 0.5523(4) 0.1611(2) 0.0279(7) Uani 1 1 d . . . . .
N2 N 0.6089(4) 0.2662(4) 0.1469(2) 0.0300(7) Uani 1 1 d . . . . .
N3 N 0.2986(4) 0.5153(4) 0.1925(2) 0.0283(7) Uani 1 1 d . . . . .
C1 C 0.4350(6) 0.7305(5) 0.4389(3) 0.0386(10) Uani 1 1 d . . . . .
H1 H 0.394717 0.685483 0.495770 0.046 Uiso 1 1 calc R U . . .
C2 C 0.9871(7) -0.0521(5) 0.1822(5) 0.0536(13) Uani 1 1 d . . . . .
H2 H 1.002777 -0.099607 0.128442 0.064 Uiso 1 1 calc R U . . .
C3 C 0.5122(9) 0.9273(6) 0.3573(5) 0.0620(16) Uani 1 1 d . . . . .
H3 H 0.519927 1.014881 0.359432 0.074 Uiso 1 1 calc R U . . .
C4 C 0.5937(6) 0.6747(5) 0.1738(3) 0.0352(9) Uani 1 1 d . . . . .
H4 H 0.630331 0.726646 0.119479 0.042 Uiso 1 1 calc R U . . .
C5 C 0.5589(8) 0.8659(6) 0.2698(4) 0.0527(13) Uani 1 1 d . . . . .
H5 H 0.601231 0.910652 0.213565 0.063 Uiso 1 1 calc R U . . .
C6 C 0.7365(6) 0.1458(5) 0.1362(3) 0.0368(9) Uani 1 1 d . . . . .
H6 H 0.759336 0.097107 0.081690 0.044 Uiso 1 1 calc R U . . .
C7 C 0.0962(5) 0.4569(5) 0.3158(3) 0.0375(9) Uani 1 1 d . . . . .
C8 C 0.5424(5) 0.7362(5) 0.2657(3) 0.0344(9) Uani 1 1 d . . . . .
C9 C -0.0196(8) 0.3295(7) 0.4908(4) 0.0557(14) Uani 1 1 d . . . . .
H9 H -0.058961 0.287821 0.549617 0.067 Uiso 1 1 calc R U . . .
C10 C 0.2073(5) 0.3542(5) 0.3721(3) 0.0343(9) Uani 1 1 d . . . . .
C11 C 0.4767(5) 0.6709(4) 0.3506(3) 0.0283(8) Uani 1 1 d . . . . .
C12 C 0.8261(5) 0.1501(4) 0.2847(3) 0.0345(9) Uani 1 1 d . . . . .
C13 C -0.0722(6) 0.4925(6) 0.3488(4) 0.0528(13) Uani 1 1 d . . . . .
H13 H -0.145889 0.557823 0.311036 0.063 Uiso 1 1 calc R U . . .
C14 C 0.4543(7) 0.8589(6) 0.4411(4) 0.0503(12) Uani 1 1 d . . . . .
H14 H 0.427734 0.898550 0.500016 0.060 Uiso 1 1 calc R U . . .
C15 C -0.1294(7) 0.4320(7) 0.4364(5) 0.0594(15) Uani 1 1 d . . . . .
H15 H -0.241631 0.459749 0.459111 0.071 Uiso 1 1 calc R U . . .
C16 C 0.1507(5) 0.5268(5) 0.2255(3) 0.0352(9) Uani 1 1 d . . . . .
H16 H 0.073055 0.584551 0.188112 0.042 Uiso 1 1 calc R U . . .
C17 C 1.0765(7) -0.0382(6) 0.3220(5) 0.0620(16) Uani 1 1 d . . . . .
H17 H 1.154002 -0.077582 0.361134 0.074 Uiso 1 1 calc R U . . .
C18 C 0.1489(7) 0.2880(6) 0.4586(3) 0.0464(11) Uani 1 1 d . . . . .
H18 H 0.221856 0.216612 0.494544 0.056 Uiso 1 1 calc R U . . .
C20 C 0.8482(5) 0.0796(4) 0.2029(3) 0.0368(9) Uani 1 1 d . . . . .
C21 C 1.0988(7) -0.1101(6) 0.2411(5) 0.0625(16) Uani 1 1 d . . . . .
H21 H 1.189969 -0.197429 0.227561 0.075 Uiso 1 1 calc R U . . .
C22 C 0.9411(6) 0.0899(6) 0.3438(4) 0.0493(12) Uani 1 1 d . . . . .
H22 H 0.926415 0.136141 0.397978 0.059 Uiso 1 1 calc R U . . .
Cl1 Cl 1.3278(7) 0.0598(5) 0.0458(3) 0.1652(15) Uani 1 1 d . U . . .
Cl2 Cl 1.0318(6) 0.3183(6) 0.0642(5) 0.241(3) Uani 1 1 d . U . . .
C19 C 1.2241(14) 0.1985(13) 0.1268(10) 0.124(4) Uani 1 1 d . U . . .
H19A H 1.288423 0.252582 0.127213 0.149 Uiso 1 1 calc R U . . .
H19B H 1.191568 0.160469 0.192316 0.149 Uiso 1 1 calc R U . . .

loop_
_atom_site_aniso_label
_atom_site_aniso_U_11
_atom_site_aniso_U_22
_atom_site_aniso_U_33
_atom_site_aniso_U_23
_atom_site_aniso_U_13
_atom_site_aniso_U_12
Ti1 0.0275(4) 0.0244(4) 0.0193(4) -0.0023(3) -0.0051(3) -0.0082(3)
Ti2 0.0382(6) 0.0335(5) 0.0164(5) -0.0023(4) -0.0062(4) -0.0150(4)
O1 0.0363(15) 0.0355(15) 0.0204(13) 0.0009(11) -0.0051(11) -0.0099(12)
O2 0.0378(15) 0.0309(14) 0.0210(12) -0.0064(10) -0.0024(11) -0.0125(12)
O3 0.0323(14) 0.0376(15) 0.0300(15) -0.0079(12) -0.0108(11) -0.0034(12)
O4 0.0478(17) 0.0344(15) 0.0238(13) -0.0025(11) -0.0123(12) -0.0159(13)
O5 0.0363(15) 0.0333(14) 0.0306(14) 0.0028(11) -0.0065(12) -0.0151(12)
O6 0.0398(15) 0.0450(16) 0.0177(12) -0.0072(11) -0.0012(11) -0.0215(13)
N1 0.0332(17) 0.0339(17) 0.0183(14) -0.0025(12) -0.0058(12) -0.0149(14)
N2 0.0395(18) 0.0293(16) 0.0231(15) -0.0009(12) -0.0080(13) -0.0152(14)
N3 0.0326(17) 0.0292(16) 0.0194(15) -0.0026(12) -0.0041(12) -0.0096(13)
C1 0.041(2) 0.041(2) 0.031(2) -0.0084(18) -0.0090(18) -0.0122(19)
C2 0.049(3) 0.031(2) 0.070(4) -0.013(2) -0.011(2) -0.004(2)
C3 0.097(5) 0.049(3) 0.059(3) -0.017(3) -0.017(3) -0.041(3)
C4 0.046(2) 0.039(2) 0.0259(19) 0.0022(16) -0.0087(17) -0.0230(19)
C5 0.083(4) 0.046(3) 0.042(3) -0.001(2) -0.014(3) -0.039(3)
C6 0.047(2) 0.030(2) 0.034(2) -0.0093(16) -0.0049(18) -0.0153(18)
C7 0.035(2) 0.040(2) 0.035(2) -0.0047(18) -0.0029(17) -0.0147(18)
C8 0.042(2) 0.034(2) 0.031(2) -0.0044(16) -0.0102(17) -0.0168(18)
C9 0.067(3) 0.061(3) 0.043(3) -0.003(2) 0.010(2) -0.043(3)
C10 0.037(2) 0.035(2) 0.033(2) -0.0044(16) -0.0019(17) -0.0187(17)
C11 0.0271(18) 0.0272(18) 0.0279(19) -0.0048(15) -0.0099(15) -0.0052(15)
C12 0.032(2) 0.0263(19) 0.040(2) 0.0016(16) -0.0072(17) -0.0080(16)
C13 0.035(2) 0.058(3) 0.060(3) -0.001(3) -0.004(2) -0.019(2)
C14 0.067(3) 0.049(3) 0.041(3) -0.019(2) -0.013(2) -0.022(2)
C15 0.042(3) 0.058(3) 0.074(4) -0.007(3) 0.010(3) -0.028(2)
C16 0.032(2) 0.038(2) 0.032(2) -0.0016(17) -0.0088(16) -0.0109(17)
C17 0.042(3) 0.043(3) 0.092(5) 0.003(3) -0.030(3) -0.004(2)
C18 0.061(3) 0.048(3) 0.035(2) 0.0039(19) -0.005(2) -0.032(2)
C20 0.039(2) 0.0255(19) 0.042(2) -0.0024(17) -0.0063(18) -0.0102(17)
C21 0.045(3) 0.032(2) 0.094(5) -0.006(3) -0.019(3) 0.004(2)
C22 0.045(3) 0.043(3) 0.057(3) -0.001(2) -0.024(2) -0.009(2)
Cl1 0.226(4) 0.154(3) 0.136(3) 0.014(2) -0.046(3) -0.101(3)
Cl2 0.157(3) 0.205(4) 0.356(8) 0.153(5) -0.088(4) -0.117(3)
C19 0.123(6) 0.131(7) 0.158(8) -0.048(6) 0.005(5) -0.092(6)

loop_
_atom_type_symbol
_atom_type_description
_atom_type_scat_dispersion_real
_atom_type_scat_dispersion_imag
_atom_type_scat_source
C C 0.0181 0.0091 'International Tables Vol C Tables 4.2.6.8 and 6.1.1.4'
H H 0.0000 0.0000 'International Tables Vol C Tables 4.2.6.8 and 6.1.1.4'
Cl Cl 0.3639 0.7018 'International Tables Vol C Tables 4.2.6.8 and 6.1.1.4'
N N 0.0311 0.0180 'International Tables Vol C Tables 4.2.6.8 and 6.1.1.4'
O O 0.0492 0.0322 'International Tables Vol C Tables 4.2.6.8 and 6.1.1.4'
Ti Ti 0.2191 1.8069 'International Tables Vol C Tables 4.2.6.8 and 6.1.1.4'

loop_
_geom_angle_atom_site_label_1
_geom_angle_atom_site_label_2
_geom_angle_atom_site_label_3
_geom_angle
_geom_angle_site_symmetry_1
_geom_angle_site_symmetry_3
_geom_angle_publ_flag
O2 Ti1 N1 81.36(12) . . ?
O2 Ti1 N2 163.79(13) . . ?
O2 Ti1 N3 98.34(13) . . ?
O3 Ti1 O2 97.53(13) . . ?
O3 Ti1 O5 98.48(14) . . ?
O3 Ti1 N1 100.27(14) . . ?
O3 Ti1 N2 81.08(13) . . ?
O3 Ti1 N3 163.98(13) . . ?
O5 Ti1 O2 97.29(13) . . ?
O5 Ti1 N1 161.22(13) . . ?
O5 Ti1 N2 98.90(13) . . ?
O5 Ti1 N3 81.65(13) . . ?
N1 Ti1 N3 80.03(12) . . ?
N2 Ti1 N1 82.99(12) . . ?
N2 Ti1 N3 83.07(12) . . ?
O1 Ti2 O1 180.0 2_665 . ?
O1 Ti2 O4 88.92(12) 2_665 2_665 ?
O1 Ti2 O4 88.92(12) . . ?
O1 Ti2 O4 91.08(12) . 2_665 ?
O1 Ti2 O4 91.08(12) 2_665 . ?
O1 Ti2 O6 89.43(12) . . ?
O1 Ti2 O6 89.43(12) 2_665 2_665 ?
O1 Ti2 O6 90.57(12) . 2_665 ?
O1 Ti2 O6 90.57(12) 2_665 . ?
O4 Ti2 O4 180.0 2_665 . ?
O6 Ti2 O4 90.22(12) 2_665 . ?
O6 Ti2 O4 90.22(12) . 2_665 ?
O6 Ti2 O4 89.78(12) 2_665 2_665 ?
O6 Ti2 O4 89.78(12) . . ?
O6 Ti2 O6 180.0 2_665 . ?
N3 O1 Ti2 120.0(2) . . ?
C11 O2 Ti1 141.9(2) . . ?
C12 O3 Ti1 142.9(3) . . ?
N2 O4 Ti2 118.7(2) . . ?
C10 O5 Ti1 138.4(3) . . ?
N1 O6 Ti2 118.5(2) . . ?
O6 N1 Ti1 117.3(2) . . ?
C4 N1 Ti1 128.8(3) . . ?
C4 N1 O6 113.9(3) . . ?
O4 N2 Ti1 117.6(2) . . ?
C6 N2 Ti1 129.0(3) . . ?
C6 N2 O4 113.4(3) . . ?
O1 N3 Ti1 119.6(2) . . ?
C16 N3 Ti1 127.0(3) . . ?
C16 N3 O1 113.2(3) . . ?
C11 C1 H1 120.4 . . ?
C11 C1 C14 119.3(4) . . ?
C14 C1 H1 120.4 . . ?
C20 C2 H2 120.0 . . ?
C21 C2 H2 120.0 . . ?
C21 C2 C20 120.1(5) . . ?
C5 C3 H3 120.0 . . ?
C14 C3 H3 120.0 . . ?
C14 C3 C5 120.1(5) . . ?
N1 C4 H4 117.6 . . ?
N1 C4 C8 124.7(4) . . ?
C8 C4 H4 117.6 . . ?
C3 C5 H5 119.9 . . ?
C3 C5 C8 120.2(5) . . ?
C8 C5 H5 119.9 . . ?
N2 C6 H6 117.6 . . ?
N2 C6 C20 124.8(4) . . ?
C20 C6 H6 117.6 . . ?
C10 C7 C16 121.8(4) . . ?
C13 C7 C10 119.2(4) . . ?
C13 C7 C16 119.0(4) . . ?
C5 C8 C4 118.6(4) . . ?
C11 C8 C4 122.0(4) . . ?
C11 C8 C5 119.3(4) . . ?
C15 C9 H9 119.5 . . ?
C15 C9 C18 120.9(5) . . ?
C18 C9 H9 119.5 . . ?
O5 C10 C7 120.4(4) . . ?
O5 C10 C18 119.8(4) . . ?
C18 C10 C7 119.8(4) . . ?
O2 C11 C1 119.6(4) . . ?
O2 C11 C8 120.2(3) . . ?
C1 C11 C8 120.2(4) . . ?
O3 C12 C20 120.3(4) . . ?
O3 C12 C22 119.6(4) . . ?
C22 C12 C20 120.0(4) . . ?
C7 C13 H13 119.7 . . ?
C15 C13 C7 120.7(5) . . ?
C15 C13 H13 119.7 . . ?
C1 C14 H14 119.6 . . ?
C3 C14 C1 120.9(4) . . ?
C3 C14 H14 119.6 . . ?
C9 C15 H15 120.0 . . ?
C13 C15 C9 119.9(5) . . ?
C13 C15 H15 120.0 . . ?
N3 C16 C7 124.9(4) . . ?
N3 C16 H16 117.6 . . ?
C7 C16 H16 117.6 . . ?
C21 C17 H17 119.7 . . ?
C22 C17 H17 119.7 . . ?
C22 C17 C21 120.6(5) . . ?
C9 C18 C10 119.4(5) . . ?
C9 C18 H18 120.3 . . ?
C10 C18 H18 120.3 . . ?
C2 C20 C6 119.7(5) . . ?
C2 C20 C12 119.2(5) . . ?
C12 C20 C6 120.9(4) . . ?
C2 C21 C17 120.2(5) . . ?
C2 C21 H21 119.9 . . ?
C17 C21 H21 119.9 . . ?
C12 C22 H22 120.1 . . ?
C17 C22 C12 119.9(5) . . ?
C17 C22 H22 120.1 . . ?
Cl1 C19 Cl2 98.2(6) . . ?
Cl1 C19 H19A 112.1 . . ?
Cl1 C19 H19B 112.1 . . ?
Cl2 C19 H19A 112.1 . . ?
Cl2 C19 H19B 112.1 . . ?
H19A C19 H19B 109.8 . . ?

loop_
_geom_bond_atom_site_label_1
_geom_bond_atom_site_label_2
_geom_bond_distance
_geom_bond_site_symmetry_2
_geom_bond_publ_flag
Ti1 O2 1.861(3) . ?
Ti1 O3 1.842(3) . ?
Ti1 O5 1.849(3) . ?
Ti1 N1 2.181(3) . ?
Ti1 N2 2.178(3) . ?
Ti1 N3 2.191(3) . ?
Ti2 O1 1.944(3) 2_665 ?
Ti2 O1 1.944(3) . ?
Ti2 O4 1.953(3) 2_665 ?
Ti2 O4 1.953(3) . ?
Ti2 O6 1.948(3) 2_665 ?
Ti2 O6 1.948(3) . ?
O1 N3 1.370(4) . ?
O2 C11 1.338(5) . ?
O3 C12 1.330(5) . ?
O4 N2 1.375(4) . ?
O5 C10 1.336(5) . ?
O6 N1 1.368(4) . ?
N1 C4 1.294(5) . ?
N2 C6 1.278(6) . ?
N3 C16 1.284(6) . ?
C1 H1 0.9300 . ?
C1 C11 1.392(6) . ?
C1 C14 1.398(7) . ?
C2 H2 0.9300 . ?
C2 C20 1.408(6) . ?
C2 C21 1.366(9) . ?
C3 H3 0.9300 . ?
C3 C5 1.385(8) . ?
C3 C14 1.375(8) . ?
C4 H4 0.9300 . ?
C4 C8 1.438(6) . ?
C5 H5 0.9300 . ?
C5 C8 1.404(6) . ?
C6 H6 0.9300 . ?
C6 C20 1.450(7) . ?
C7 C10 1.409(7) . ?
C7 C13 1.402(7) . ?
C7 C16 1.437(6) . ?
C8 C11 1.399(6) . ?
C9 H9 0.9300 . ?
C9 C15 1.385(9) . ?
C9 C18 1.393(8) . ?
C10 C18 1.393(6) . ?
C12 C20 1.409(6) . ?
C12 C22 1.390(7) . ?
C13 H13 0.9300 . ?
C13 C15 1.373(8) . ?
C14 H14 0.9300 . ?
C15 H15 0.9300 . ?
C16 H16 0.9300 . ?
C17 H17 0.9300 . ?
C17 C21 1.404(9) . ?
C17 C22 1.375(7) . ?
C18 H18 0.9300 . ?
C21 H21 0.9300 . ?
C22 H22 0.9300 . ?
Cl1 C19 1.761(11) . ?
Cl2 C19 1.998(15) . ?
C19 H19A 0.9700 . ?
C19 H19B 0.9700 . ?

loop_
_geom_torsion_atom_site_label_1
_geom_torsion_atom_site_label_2
_geom_torsion_atom_site_label_3
_geom_torsion_atom_site_label_4
_geom_torsion
_geom_torsion_site_symmetry_1
_geom_torsion_site_symmetry_2
_geom_torsion_site_symmetry_3
_geom_torsion_site_symmetry_4
_geom_torsion_publ_flag
Ti1 O2 C11 C1 -166.7(3) . . . . ?
Ti1 O2 C11 C8 13.9(6) . . . . ?
Ti1 O3 C12 C20 7.5(7) . . . . ?
Ti1 O3 C12 C22 -174.5(4) . . . . ?
Ti1 O5 C10 C7 25.2(6) . . . . ?
Ti1 O5 C10 C18 -154.4(4) . . . . ?
Ti1 N1 C4 C8 3.4(7) . . . . ?
Ti1 N2 C6 C20 -4.1(6) . . . . ?
Ti1 N3 C16 C7 -6.0(6) . . . . ?
Ti2 O1 N3 Ti1 52.2(3) . . . . ?
Ti2 O1 N3 C16 -133.0(3) . . . . ?
Ti2 O4 N2 Ti1 58.8(3) . . . . ?
Ti2 O4 N2 C6 -121.6(3) . . . . ?
Ti2 O6 N1 Ti1 60.2(3) . . . . ?
Ti2 O6 N1 C4 -117.6(3) . . . . ?
O1 N3 C16 C7 179.6(4) . . . . ?
O2 Ti1 O3 C12 -174.3(5) . . . . ?
O2 Ti1 O5 C10 68.4(4) . . . . ?
O3 Ti1 O2 C11 87.8(4) . . . . ?
O3 Ti1 O5 C10 167.2(4) . . . . ?
O3 C12 C20 C2 178.3(4) . . . . ?
O3 C12 C20 C6 2.7(6) . . . . ?
O3 C12 C22 C17 -177.8(5) . . . . ?
O4 N2 C6 C20 176.3(4) . . . . ?
O5 Ti1 O2 C11 -172.6(4) . . . . ?
O5 Ti1 O3 C12 87.1(5) . . . . ?
O5 C10 C18 C9 176.5(4) . . . . ?
O6 N1 C4 C8 -179.1(4) . . . . ?
N1 Ti1 O2 C11 -11.5(4) . . . . ?
N1 Ti1 O3 C12 -91.8(5) . . . . ?
N1 Ti1 O5 C10 -16.2(7) . . . . ?
N1 C4 C8 C5 176.4(5) . . . . ?
N1 C4 C8 C11 -3.7(7) . . . . ?
N2 Ti1 O2 C11 3.8(8) . . . . ?
N2 Ti1 O3 C12 -10.7(5) . . . . ?
N2 Ti1 O5 C10 -110.6(4) . . . . ?
N2 C6 C20 C2 -178.6(5) . . . . ?
N2 C6 C20 C12 -3.0(7) . . . . ?
N3 Ti1 O2 C11 -90.0(4) . . . . ?
N3 Ti1 O3 C12 -2.2(8) . . . . ?
N3 Ti1 O5 C10 -29.0(4) . . . . ?
C3 C5 C8 C4 -179.4(5) . . . . ?
C3 C5 C8 C11 0.7(8) . . . . ?
C4 C8 C11 O2 -3.4(6) . . . . ?
C4 C8 C11 C1 177.3(4) . . . . ?
C5 C3 C14 C1 -2.8(10) . . . . ?
C5 C8 C11 O2 176.5(4) . . . . ?
C5 C8 C11 C1 -2.8(7) . . . . ?
C7 C10 C18 C9 -3.1(7) . . . . ?
C7 C13 C15 C9 -3.0(9) . . . . ?
C10 C7 C13 C15 2.1(8) . . . . ?
C10 C7 C16 N3 -7.4(7) . . . . ?
C11 C1 C14 C3 0.7(8) . . . . ?
C13 C7 C10 O5 -178.5(4) . . . . ?
C13 C7 C10 C18 1.0(7) . . . . ?
C13 C7 C16 N3 172.4(5) . . . . ?
C14 C1 C11 O2 -177.2(4) . . . . ?
C14 C1 C11 C8 2.1(6) . . . . ?
C14 C3 C5 C8 2.1(10) . . . . ?
C15 C9 C18 C10 2.2(8) . . . . ?
C16 C7 C10 O5 1.2(6) . . . . ?
C16 C7 C10 C18 -179.2(4) . . . . ?
C16 C7 C13 C15 -177.7(5) . . . . ?
C18 C9 C15 C13 0.9(9) . . . . ?
C20 C2 C21 C17 -0.5(9) . . . . ?
C20 C12 C22 C17 0.3(8) . . . . ?
C21 C2 C20 C6 175.6(5) . . . . ?
C21 C2 C20 C12 -0.1(8) . . . . ?
C21 C17 C22 C12 -0.9(9) . . . . ?
C22 C12 C20 C2 0.2(7) . . . . ?
C22 C12 C20 C6 -175.4(4) . . . . ?
C22 C17 C21 C2 1.0(10) . . . . ?
